data_4002780
loop_
_publ_author_name
'Wang, Zhenbin'
'Chu, Iek-Heng'
'Zhou, Fei'
'Ong, Shyue Ping'

_publ_section_title
;
 Electronic Structure Descriptor for the Discovery of Narrow-Band
 Red-Emitting Phosphors
;
_journal_issue 11
_journal_name_full 'Chemistry of Materials'
_journal_page_first 4024
_journal_paper_doi 10.1021/acs.chemmater.6b01496
_journal_volume 28
_journal_year 2016
_chemical_formula_structural CaMg(SiN2)2
_chemical_formula_sum 'Ca4 Mg4 N16 Si8'
_space_group_IT_number 33
_symmetry_Int_Tables_number 33
_symmetry_space_group_name_Hall 'P 2c -2n'
_symmetry_space_group_name_H-M 'P n a 21'
_cell_angle_alpha 90.00000000
_cell_angle_beta 90.00000000
_cell_angle_gamma 90.00000000
_cell_formula_units_Z 4
_cell_length_a 10.56930265
_cell_length_b 6.92850906
_cell_length_c 5.15217587
_cell_volume 377.291
_cod_data_source_file 29.cif
_cod_data_source_block CaMg(SiN2)2
_cod_original_cell_volume 377.291310109
_cod_original_sg_symbol_H-M Pna2_1
_cod_original_formula_sum 'Ca4 Mg4 Si8 N16'
_cod_database_code 4002780

loop_
_symmetry_equiv_pos_site_id
_symmetry_equiv_pos_as_xyz
1 'x, y, z'
2 '-x, -y, z+1/2'
3 '-x+1/2, y+1/2, z+1/2'
4 'x+1/2, -y+1/2, z'

loop_
_atom_site_aniso_type_symbol
_atom_site_aniso_U_11
_atom_site_aniso_U_22
_atom_site_aniso_U_33
_atom_site_aniso_U_12
_atom_site_aniso_U_13
_atom_site_aniso_U_23
Mg 0 0 0 0 0 0
Ca 0 0 0 0 0 0
Si 0 0 0 0 0 0
N 0 0 0 0 0 0

loop_
_atom_site_type_symbol
_atom_site_label
_atom_site_symmetry_multiplicity
_atom_site_fract_x
_atom_site_fract_y
_atom_site_fract_z
_atom_site_occupancy
Ca Ca1 4 0.090672 0.253507 0.241408 1
Mg Mg2 4 0.162570 0.512497 0.757471 1
Si Si3 4 0.097197 0.778599 0.264543 1
Si Si4 4 0.168325 0.017688 0.763878 1
N N5 4 0.070322 0.231528 0.715467 1
N N6 4 0.123994 0.803882 0.601380 1
N N7 4 0.165362 0.966877 0.094118 1
N N8 4 0.173163 0.565779 0.164535 1

_cod_struct_determination_method theoretical
